data_4327214
loop_
_publ_author_name
'Gilles Gasser'
'Matthew J. Belousoff'
'Alan M. Bond'
'Leone Spiccia'

_publ_section_title
;
 Binding of Nitrate to a CuII-Cyclen Complex Bearing a Ferrocenyl Pendant:
 Synthesis, Solid-State X-ray Structure, and Solution-Phase
 Electrochemical and Spectrophotometric Studies
;
_journal_name_full 'Inorganic Chemistry'
_journal_page_first 3876
_journal_page_last 3888
_journal_paper_doi 10.1021/ic061622+
_journal_volume 46
_journal_year 2007
_chemical_formula_moiety 'C19 H30 Cu Fe N6 O6'
_chemical_formula_sum 'C19 H30 Cu Fe N6 O6'
_chemical_formula_weight 557.88
_chemical_name_common C1
_chemical_name_systematic
;
 ?
;
_space_group_IT_number 62
_symmetry_cell_setting orthorhombic
_symmetry_space_group_name_Hall '-P 2ac 2n'
_symmetry_space_group_name_H-M 'P n m a'
_atom_sites_solution_hydrogens geom
_atom_sites_solution_primary direct
_atom_sites_solution_secondary difmap
_audit_creation_method SHELXL-97
_cell_angle_alpha 90.00
_cell_angle_beta 90.00
_cell_angle_gamma 90.00
_cell_formula_units_Z 4
_cell_length_a 16.6366(11)
_cell_length_b 9.9935(7)
_cell_length_c 13.6266(9)
_cell_measurement_reflns_used 387
_cell_measurement_temperature 123(2)
_cell_measurement_theta_max 25
_cell_measurement_theta_min 4
_cell_volume 2265.5(3)
_computing_structure_refinement 'SHELXL-97 (Sheldrick, 1997)'
_computing_structure_solution 'SHELXS-97 (Sheldrick, 1990)'
_diffrn_ambient_temperature 123(2)
_diffrn_measured_fraction_theta_full 0.998
_diffrn_measured_fraction_theta_max 0.998
_diffrn_measurement_device_type 'Bruker Apex 2'
_diffrn_measurement_method 'thin slice 360deg phi scan'
_diffrn_radiation_monochromator graphite
_diffrn_radiation_source 'fine-focus sealed tube'
_diffrn_radiation_type MoK\a
_diffrn_radiation_wavelength 0.71073
_diffrn_reflns_av_R_equivalents 0.0322
_diffrn_reflns_av_sigmaI/netI 0.0276
_diffrn_reflns_limit_h_max 21
_diffrn_reflns_limit_h_min -21
_diffrn_reflns_limit_k_max 12
_diffrn_reflns_limit_k_min -12
_diffrn_reflns_limit_l_max 12
_diffrn_reflns_limit_l_min -17
_diffrn_reflns_number 12015
_diffrn_reflns_theta_full 26.94
_diffrn_reflns_theta_max 26.94
_diffrn_reflns_theta_min 1.93
_exptl_absorpt_coefficient_mu 1.628
_exptl_absorpt_correction_T_max 0.8808
_exptl_absorpt_correction_T_min 0.7923
_exptl_absorpt_correction_type empirical
_exptl_absorpt_process_details SADABS
_exptl_crystal_colour Blue
_exptl_crystal_density_diffrn 1.636
_exptl_crystal_description 'Thin Plate'
_exptl_crystal_F_000 1156
_exptl_crystal_size_max 0.15
_exptl_crystal_size_mid 0.10
_exptl_crystal_size_min 0.08
_refine_diff_density_max 0.926
_refine_diff_density_min -0.879
_refine_diff_density_rms 0.099
_refine_ls_extinction_method none
_refine_ls_goodness_of_fit_ref 1.160
_refine_ls_hydrogen_treatment constr
_refine_ls_matrix_type full
_refine_ls_number_parameters 208
_refine_ls_number_reflns 2602
_refine_ls_number_restraints 6
_refine_ls_restrained_S_all 1.161
_refine_ls_R_factor_all 0.0633
_refine_ls_R_factor_gt 0.0555
_refine_ls_shift/su_max 0.001
_refine_ls_shift/su_mean 0.000
_refine_ls_structure_factor_coef Fsqd
_refine_ls_weighting_details 'calc w=1/[\s^2^(Fo^2^)+(0.0421P)^2^+6.1780P] where P=(Fo^2^+2Fc^2^)/3'
_refine_ls_weighting_scheme calc
_refine_ls_wR_factor_gt 0.1286
_refine_ls_wR_factor_ref 0.1331
_reflns_number_gt 2286
_reflns_number_total 2602
_reflns_threshold_expression >2sigma(I)
_cod_data_source_file ic0616222Bsi20060829_040000.cif
_cod_data_source_block C1
_cod_database_code 4327214

loop_
_symmetry_equiv_pos_as_xyz
'x, y, z'
'-x+1/2, -y, z+1/2'
'x+1/2, -y+1/2, -z+1/2'
'-x, y+1/2, -z'
'-x, -y, -z'
'x-1/2, y, -z-1/2'
'-x-1/2, y-1/2, z-1/2'
'x, -y-1/2, z'

loop_
_atom_site_label
_atom_site_type_symbol
_atom_site_fract_x
_atom_site_fract_y
_atom_site_fract_z
_atom_site_U_iso_or_equiv
_atom_site_adp_type
_atom_site_occupancy
_atom_site_symmetry_multiplicity
_atom_site_calc_flag
_atom_site_refinement_flags
_atom_site_disorder_assembly
_atom_site_disorder_group
Fe1 Fe 0.52322(4) 0.7500 0.09670(5) 0.0273(2) Uani 1 2 d S . .
O1 O 0.4806(6) 0.6839(12) 0.5051(7) 0.062(3) Uani 0.50 1 d P . .
N1 N 0.6502(3) 0.7844(5) 0.3807(4) 0.0298(17) Uani 0.50 1 d P . .
Cu1 Cu 0.61015(4) 0.7500 0.52224(5) 0.0497(3) Uani 1 2 d S . .
C1A C 0.7147(4) 0.8181(9) 0.3755(6) 0.0406(19) Uani 0.50 1 d P . 1
H1A1 H 0.7305 0.8320 0.3062 0.049 Uiso 0.50 1 calc PR . 1
H1A2 H 0.7625 0.7862 0.4119 0.049 Uiso 0.50 1 calc PR . 1
C1B C 0.6822(6) 0.9204(11) 0.3706(9) 0.046(2) Uani 0.50 1 d P A 2
H1B1 H 0.6405 0.9784 0.3409 0.055 Uiso 0.50 1 calc PR A 2
H1B2 H 0.7289 0.9187 0.3257 0.055 Uiso 0.50 1 calc PR A 2
O2 O 0.4713(5) 0.8796(10) 0.4736(9) 0.073(3) Uani 0.50 1 d P . .
N2 N 0.6432(2) 0.9422(6) 0.5248(3) 0.0708(14) Uani 1 1 d . . .
H2 H 0.6022 1.0037 0.5354 0.085 Uiso 1 1 calc R A 1
C2A C 0.6864(6) 0.9496(12) 0.4189(9) 0.043(2) Uani 0.50 1 d P . 1
H2A1 H 0.6484 0.9913 0.3721 0.052 Uiso 0.50 1 calc PR . 1
H2A2 H 0.7334 1.0099 0.4245 0.052 Uiso 0.50 1 calc PR . 1
C2B C 0.7080(5) 0.9798(12) 0.4685(8) 0.053(3) Uani 0.50 1 d P A 2
H2B1 H 0.7587 0.9398 0.4926 0.063 Uiso 0.50 1 calc PR A 2
H2B2 H 0.7137 1.0783 0.4651 0.063 Uiso 0.50 1 calc PR A 2
O3 O 0.3672(3) 0.7500 0.4668(6) 0.094(2) Uani 1 2 d S . .
N3 N 0.6284(3) 0.7500 0.6677(4) 0.0551(15) Uani 1 2 d S . .
H3 H 0.5794 0.7500 0.7006 0.066 Uiso 1 2 calc SR A .
C3A C 0.7036(5) 0.9339(11) 0.6010(7) 0.051(2) Uani 0.50 1 d P A 1
H3A1 H 0.7231 1.0249 0.6170 0.061 Uiso 0.50 1 calc PR A 1
H3A2 H 0.7499 0.8811 0.5768 0.061 Uiso 0.50 1 calc PR A 1
C3B C 0.6548(6) 0.9936(11) 0.6402(8) 0.063(3) Uani 0.50 1 d P A 2
H3B1 H 0.6998 1.0578 0.6463 0.075 Uiso 0.50 1 calc PR A 2
H3B2 H 0.6050 1.0354 0.6658 0.075 Uiso 0.50 1 calc PR A 2
O4 O 0.4691(3) 0.8570(4) 0.7495(4) 0.0876(13) Uani 1 1 d . . .
N4 N 0.4437(4) 0.7717(10) 0.4854(6) 0.035(3) Uani 0.50 1 d PU . .
C4 C 0.6719(4) 0.8717(7) 0.6889(4) 0.0789(18) Uani 1 1 d . A .
H4A H 0.7168 0.8512 0.7342 0.095 Uiso 1 1 calc R B 1
H4B H 0.6355 0.9354 0.7225 0.095 Uiso 1 1 calc R B 1
O5 O 0.3594(3) 0.7500 0.7624(6) 0.123(3) Uani 1 2 d S . .
N5 N 0.4308(4) 0.7500 0.7539(4) 0.0633(16) Uani 1 2 d S . .
C5 C 0.5836(3) 0.7500 0.3089(4) 0.0310(11) Uani 1 2 d S A .
H5A H 0.5623 0.6603 0.3255 0.037 Uiso 0.50 1 calc PR . .
H5B H 0.5393 0.8150 0.3176 0.037 Uiso 0.50 1 calc PR . .
C6 C 0.6080(3) 0.7500 0.2034(4) 0.0297(10) Uani 1 2 d S . .
C7 C 0.6171(2) 0.8653(4) 0.1425(3) 0.0360(8) Uani 1 1 d . A .
H7 H 0.6149 0.9559 0.1636 0.043 Uiso 1 1 calc R . .
C8 C 0.6300(2) 0.8204(4) 0.0443(3) 0.0401(9) Uani 1 1 d . . .
H8 H 0.6373 0.8761 -0.0115 0.048 Uiso 1 1 calc R A .
C9 C 0.4165(3) 0.7500 0.1689(4) 0.0389(13) Uani 1 2 d S . .
H9 H 0.4093 0.7500 0.2380 0.047 Uiso 1 2 calc SR . .
C10 C 0.4228(2) 0.8649(5) 0.1083(3) 0.0416(9) Uani 1 1 d . . .
H10 H 0.4208 0.9553 0.1298 0.050 Uiso 1 1 calc R . .
C11 C 0.4327(2) 0.8209(5) 0.0099(3) 0.0430(9) Uani 1 1 d . . .
H11 H 0.4383 0.8768 -0.0461 0.052 Uiso 1 1 calc R . .

loop_
_atom_site_aniso_label
_atom_site_aniso_U_11
_atom_site_aniso_U_22
_atom_site_aniso_U_33
_atom_site_aniso_U_23
_atom_site_aniso_U_13
_atom_site_aniso_U_12
Fe1 0.0199(3) 0.0309(4) 0.0310(4) 0.000 -0.0010(3) 0.000
O1 0.036(4) 0.097(9) 0.052(4) 0.005(5) -0.012(3) -0.031(5)
N1 0.017(2) 0.036(5) 0.037(3) -0.004(2) -0.003(2) -0.002(2)
Cu1 0.0178(3) 0.0991(7) 0.0321(4) 0.000 -0.0041(3) 0.000
C1A 0.022(3) 0.064(5) 0.036(4) 0.013(4) -0.003(3) -0.008(4)
C1B 0.033(4) 0.046(6) 0.058(7) -0.013(5) -0.002(5) -0.017(4)
O2 0.023(4) 0.063(6) 0.132(10) -0.024(6) 0.000(5) -0.004(4)
N2 0.0321(18) 0.113(4) 0.067(3) 0.018(3) -0.0193(18) -0.024(2)
C2A 0.033(5) 0.051(7) 0.045(6) -0.004(5) 0.001(5) -0.022(4)
C2B 0.030(4) 0.068(7) 0.061(6) -0.021(6) -0.007(4) -0.007(4)
O3 0.033(2) 0.077(4) 0.171(7) 0.000 -0.030(3) 0.000
N3 0.031(2) 0.100(5) 0.034(3) 0.000 -0.004(2) 0.000
C3A 0.038(4) 0.064(6) 0.051(5) -0.009(5) -0.007(4) -0.015(4)
C3B 0.057(5) 0.065(7) 0.066(6) -0.041(5) -0.037(5) 0.022(5)
O4 0.088(3) 0.069(3) 0.106(3) -0.014(3) 0.036(3) 0.003(2)
N4 0.035(3) 0.019(8) 0.051(3) -0.004(3) 0.015(3) -0.023(4)
C4 0.101(4) 0.090(5) 0.046(3) -0.019(3) -0.013(3) -0.012(4)
O5 0.038(3) 0.230(10) 0.102(5) 0.000 0.020(3) 0.000
N5 0.054(4) 0.092(5) 0.044(3) 0.000 0.012(3) 0.000
C5 0.0145(19) 0.046(3) 0.032(3) 0.000 -0.0018(18) 0.000
C6 0.016(2) 0.034(3) 0.039(3) 0.000 -0.0017(19) 0.000
C7 0.0263(16) 0.038(2) 0.043(2) -0.0008(17) -0.0004(15) -0.0085(15)
C8 0.0262(16) 0.056(2) 0.0387(19) 0.0085(19) 0.0051(15) -0.0068(17)
C9 0.015(2) 0.067(4) 0.034(3) 0.000 -0.0002(19) 0.000
C10 0.0262(16) 0.053(3) 0.045(2) -0.0004(19) -0.0038(15) 0.0128(17)
C11 0.0309(18) 0.058(3) 0.040(2) 0.0070(19) -0.0070(16) 0.0076(18)

loop_
_atom_type_symbol
_atom_type_description
_atom_type_scat_dispersion_real
_atom_type_scat_dispersion_imag
_atom_type_scat_source
C C 0.0033 0.0016 'International Tables Vol C Tables 4.2.6.8 and 6.1.1.4'
H H 0.0000 0.0000 'International Tables Vol C Tables 4.2.6.8 and 6.1.1.4'
N N 0.0061 0.0033 'International Tables Vol C Tables 4.2.6.8 and 6.1.1.4'
O O 0.0106 0.0060 'International Tables Vol C Tables 4.2.6.8 and 6.1.1.4'
Fe Fe 0.3463 0.8444 'International Tables Vol C Tables 4.2.6.8 and 6.1.1.4'
Cu Cu 0.3201 1.2651 'International Tables Vol C Tables 4.2.6.8 and 6.1.1.4'

loop_
_geom_angle_atom_site_label_1
_geom_angle_atom_site_label_2
_geom_angle_atom_site_label_3
_geom_angle
_geom_angle_site_symmetry_1
_geom_angle_site_symmetry_3
C10 Fe1 C7 106.64(17) 8_575 8_575
C10 Fe1 C8 123.23(18) 8_575 8_575
C7 Fe1 C8 40.98(16) 8_575 8_575
C10 Fe1 C11 40.81(16) 8_575 8_575
C7 Fe1 C11 123.10(17) 8_575 8_575
C8 Fe1 C11 108.66(17) 8_575 8_575
O2 O1 N4 96.5(15) 8_575 8_575
O2 O1 N4 113.7(14) 8_575 .
O2 O1 Cu1 118.9(14) 8_575 .
N4 O1 Cu1 126.9(12) 8_575 .
N4 O1 Cu1 108.8(8) . .
O1 O1 Cu1 73.0(3) 8_575 .
C1B N1 C1A 111.9(7) . 8_575
C1B N1 C5 114.5(6) . .
C1A N1 C5 109.9(5) 8_575 .
C1B N1 Cu1 111.0(6) . .
C1A N1 Cu1 99.4(4) 8_575 .
C5 N1 Cu1 109.2(3) . .
N2 Cu1 N2 148.0(2) . 8_575
N2 Cu1 N3 86.63(13) . .
N2 Cu1 N3 86.63(13) 8_575 .
N2 Cu1 N1 95.0(2) . 8_575
N2 Cu1 N1 76.6(2) 8_575 8_575
N3 Cu1 N1 150.8(2) . 8_575
N2 Cu1 N1 76.6(2) . .
N2 Cu1 N1 95.0(2) 8_575 .
N3 Cu1 N1 150.8(2) . .
N1 Cu1 N1 19.1(3) 8_575 .
N2 Cu1 O1 122.9(3) . .
N2 Cu1 O1 89.0(4) 8_575 .
N3 Cu1 O1 104.2(3) . .
N1 Cu1 O1 99.3(3) 8_575 .
N1 Cu1 O1 105.0(3) . .
N2 Cu1 O1 89.0(4) . 8_575
N2 Cu1 O1 122.9(3) 8_575 8_575
N3 Cu1 O1 104.2(3) . 8_575
N1 Cu1 O1 105.0(3) 8_575 8_575
N1 Cu1 O1 99.3(3) . 8_575
O1 Cu1 O1 33.9(7) . 8_575
N1 C1A C2A 110.8(6) 8_575 .
N1 C1B C2B 112.4(10) . .
C2B N2 C3A 82.7(6) . .
C3A N2 C2A 109.6(6) . .
C2B N2 C3B 110.6(7) . .
C2A N2 C3B 141.1(7) . .
C2B N2 Cu1 117.9(6) . .
C3A N2 Cu1 98.5(5) . .
C2A N2 Cu1 98.7(5) . .
C3B N2 Cu1 110.2(5) . .
C1A C2A N2 116.6(7) . .
N2 C2B C1B 99.3(8) . .
C4 N3 C4 114.7(7) . 8_575
C4 N3 Cu1 105.9(3) . .
C4 N3 Cu1 105.9(3) 8_575 .
N2 C3A C4 111.4(6) . .
C4 C3B N2 101.6(6) . .
O1 N4 O2 122.8(10) . .
O1 N4 O3 117.0(9) . .
O2 N4 O3 119.9(9) . .
O2 N4 O2 137.9(9) . 8_575
O3 N4 O2 95.9(7) . 8_575
C3B C4 N3 122.0(6) . .
N3 C4 C3A 112.2(5) . .
O5 N5 O4 121.0(3) . .
O5 N5 O4 121.0(3) . 8_575
O4 N5 O4 118.1(6) . 8_575
C6 C5 N1 115.0(4) . .
C7 C6 C7 107.6(5) 8_575 .
C7 C6 C5 126.0(2) 8_575 .
C7 C6 C5 126.0(2) . .
C8 C7 C6 107.9(4) . .
C8 C8 C7 108.3(2) 8_575 .
C10 C9 C10 108.2(5) 8_575 .
C9 C10 C11 107.9(4) . .
C11 C11 C10 108.0(3) 8_575 .

loop_
_geom_bond_atom_site_label_1
_geom_bond_atom_site_label_2
_geom_bond_distance
_geom_bond_site_symmetry_2
Fe1 C10 2.033(4) 8_575
Fe1 C7 2.039(4) 8_575
Fe1 C8 2.040(4) 8_575
Fe1 C11 2.042(4) 8_575
O1 O2 0.782(11) 8_575
O1 N4 0.803(11) 8_575
O1 N4 1.104(15) .
O1 O1 1.32(2) 8_575
O1 Cu1 2.266(8) .
N1 C1B 1.466(12) .
N1 C1A 1.486(9) 8_575
N1 C5 1.518(7) .
N1 Cu1 2.069(6) .
Cu1 N2 1.999(5) .
Cu1 N2 1.999(5) 8_575
Cu1 N3 2.006(5) .
Cu1 N1 2.069(6) 8_575
Cu1 O1 2.266(8) 8_575
C1A N1 1.486(9) 8_575
C1A C2A 1.516(15) .
C1B C2B 1.522(13) .
O2 O1 0.782(11) 8_575
O2 N4 1.183(14) .
O2 N4 1.588(13) 8_575
N2 C2B 1.374(10) .
N2 C3A 1.448(9) .
N2 C2A 1.614(12) .
N2 C3B 1.666(10) .
O3 N4 1.317(9) .
O3 N4 1.317(9) 8_575
N3 C4 1.444(6) .
N3 C4 1.444(6) 8_575
C3A C4 1.449(11) .
C3B C4 1.417(12) .
O4 N5 1.246(5) .
N4 N4 0.434(19) 8_575
N4 O1 0.803(11) 8_575
N4 O2 1.588(13) 8_575
O5 N5 1.193(8) .
N5 O4 1.246(5) 8_575
C5 C6 1.493(7) .
C6 C7 1.428(5) 8_575
C6 C7 1.428(5) .
C7 C8 1.428(6) .
C8 C8 1.407(9) 8_575
C9 C10 1.418(5) 8_575
C9 C10 1.418(5) .
C10 C11 1.421(6) .
C11 C11 1.417(9) 8_575

loop_
_geom_hbond_atom_site_label_D
_geom_hbond_atom_site_label_H
_geom_hbond_atom_site_label_A
_geom_hbond_distance_DH
_geom_hbond_distance_HA
_geom_hbond_distance_DA
_geom_hbond_angle_DHA
_geom_hbond_site_symmetry_A
N2 H2 O2 0.93 2.64 3.010(9) 104.2 .
N2 H2 O2 0.93 1.69 2.607(10) 166.8 5_676
N2 H2 O1 0.93 3.46 4.286(14) 149.8 5_676
N2 H2 O3 0.93 2.51 3.083(6) 119.8 5_676
N3 H3 O4 0.93 2.23 3.067(6) 150.1 8_575
N3 H3 O4 0.93 2.23 3.067(6) 150.1 .
